data_4070035
loop_
_publ_author_name
'Partyka, David V.'
'Gao, Lei'
'Teets, Thomas S.'
'Updegraff, James B.'
'Deligonul, Nihal'
'Gray, Thomas G.'

_publ_section_title
;
 Copper-Catalyzed Huisgen [3 + 2] Cycloaddition of Gold(I) Alkynyls with
 Benzyl Azide. Syntheses, Structures, and Optical Properties
;
_journal_issue 21
_journal_name_full Organometallics
_journal_page_first 6171
_journal_paper_doi 10.1021/om9005774
_journal_volume 28
_journal_year 2009
_chemical_formula_moiety 'C39 H49 Au N3 P'
_chemical_formula_sum 'C39 H49 Au N3 P'
_chemical_formula_weight 787.75
_chemical_name_systematic
;

 ?

;
_space_group_IT_number 2
_symmetry_cell_setting triclinic
_symmetry_space_group_name_Hall '-P 1'
_symmetry_space_group_name_H-M 'P -1'
_atom_sites_solution_hydrogens geom
_atom_sites_solution_primary direct
_atom_sites_solution_secondary difmap
_audit_creation_method SHELXL-97
_cell_angle_alpha 92.9850(10)
_cell_angle_beta 108.4230(10)
_cell_angle_gamma 113.3590(10)
_cell_formula_units_Z 2
_cell_length_a 10.7229(10)
_cell_length_b 11.9560(11)
_cell_length_c 15.4679(14)
_cell_measurement_reflns_used 9928
_cell_measurement_temperature 100(2)
_cell_measurement_theta_max 26.89
_cell_measurement_theta_min 2.12
_cell_volume 1691.0(3)
_computing_cell_refinement 'Bruker SMART'
_computing_data_collection 'Bruker SMART'
_computing_data_reduction 'Bruker SAINT'
_computing_molecular_graphics 'Bruker SHELXTL'
_computing_publication_material 'Bruker SHELXTL'
_computing_structure_refinement 'SHELXL-97 (Sheldrick, 1997)'
_computing_structure_solution 'SHELXS-97 (Sheldrick, 1990)'
_diffrn_ambient_temperature 100(2)
_diffrn_measured_fraction_theta_full 0.978
_diffrn_measured_fraction_theta_max 0.978
_diffrn_measurement_device_type 'Bruker AXS APEX II CCD area detector'
_diffrn_measurement_method 'phi and omega scans'
_diffrn_radiation_monochromator graphite
_diffrn_radiation_source 'fine-focus sealed tube'
_diffrn_radiation_type MoK\a
_diffrn_radiation_wavelength 0.71073
_diffrn_reflns_av_R_equivalents 0.0305
_diffrn_reflns_av_sigmaI/netI 0.0390
_diffrn_reflns_limit_h_max 13
_diffrn_reflns_limit_h_min -13
_diffrn_reflns_limit_k_max 15
_diffrn_reflns_limit_k_min -15
_diffrn_reflns_limit_l_max 19
_diffrn_reflns_limit_l_min -19
_diffrn_reflns_number 18921
_diffrn_reflns_theta_full 26.96
_diffrn_reflns_theta_max 26.96
_diffrn_reflns_theta_min 1.42
_diffrn_standards_decay_% none
_diffrn_standards_number 0
_exptl_absorpt_coefficient_mu 4.429
_exptl_absorpt_correction_T_max 0.7457
_exptl_absorpt_correction_T_min 0.5213
_exptl_absorpt_correction_type multi-scan
_exptl_absorpt_process_details 'AXScale in APEX2 (Bruker, 2004)'
_exptl_crystal_colour colourless
_exptl_crystal_density_diffrn 1.547
_exptl_crystal_density_meas ?
_exptl_crystal_density_method 'not measured'
_exptl_crystal_description Irregular
_exptl_crystal_F_000 796
_exptl_crystal_size_max 0.38
_exptl_crystal_size_mid 0.18
_exptl_crystal_size_min 0.07
_refine_diff_density_max 0.841
_refine_diff_density_min -1.359
_refine_diff_density_rms 0.143
_refine_ls_extinction_method none
_refine_ls_goodness_of_fit_ref 1.240
_refine_ls_hydrogen_treatment constr
_refine_ls_matrix_type full
_refine_ls_number_parameters 397
_refine_ls_number_reflns 7189
_refine_ls_number_restraints 0
_refine_ls_restrained_S_all 1.240
_refine_ls_R_factor_all 0.0291
_refine_ls_R_factor_gt 0.0265
_refine_ls_shift/su_max 0.002
_refine_ls_shift/su_mean 0.000
_refine_ls_structure_factor_coef Fsqd
_refine_ls_weighting_details 'calc w=1/[\s^2^(Fo^2^)+(0.0409P)^2^+0.1342P] where P=(Fo^2^+2Fc^2^)/3'
_refine_ls_weighting_scheme calc
_refine_ls_wR_factor_gt 0.0736
_refine_ls_wR_factor_ref 0.0797
_reflns_number_gt 6689
_reflns_number_total 7189
_reflns_threshold_expression >2sigma(I)
_cod_data_source_file om9005774_si_002.cif
_cod_data_source_block ju101108_0m
_cod_depositor_comments
;
The following automatic conversions were performed:

'_symmetry_cell_setting' value 'Triclinic' changed to 'triclinic'
according to /home/saulius/struct/CIF-dictionaries/cif_core.dic
dictionary named 'cif_core.dic' version 2.4.2 from 2011-04-26.

Automatic conversion script
Id: cif_fix_values 1715 2011-07-08 13:25:40Z adriana 

The following automatic conversions were performed:

'_exptl_crystal_density_meas' value 'not measured' was changed to '?'
- the value is perceived as not measured.

Automatic conversion script
Id: cif_fix_values 3008 2015-01-20 13:52:24Z robertas 
;
_cod_original_sg_symbol_H-M P-1
_cod_database_code 4070035

loop_
_symmetry_equiv_pos_as_xyz
'x, y, z'
'-x, -y, -z'

loop_
_atom_site_label
_atom_site_type_symbol
_atom_site_fract_x
_atom_site_fract_y
_atom_site_fract_z
_atom_site_U_iso_or_equiv
_atom_site_adp_type
_atom_site_occupancy
_atom_site_symmetry_multiplicity
_atom_site_calc_flag
_atom_site_refinement_flags
Au1 Au 0.495798(13) 0.799938(12) 0.192650(9) 0.01535(6) Uani 1 1 d .
P1 P 0.29864(10) 0.83693(9) 0.18001(7) 0.01529(19) Uani 1 1 d .
N1 N 0.7759(3) 0.7844(3) 0.2879(2) 0.0163(6) Uani 1 1 d .
N2 N 0.8845(3) 0.7589(3) 0.2806(2) 0.0212(7) Uani 1 1 d .
C1 C 0.6694(4) 0.7637(3) 0.2046(3) 0.0171(8) Uani 1 1 d .
C2 C 0.7192(4) 0.7229(3) 0.1437(3) 0.0166(7) Uani 1 1 d .
C3 C 0.6529(4) 0.6810(3) 0.0426(3) 0.0179(8) Uani 1 1 d .
C4 C 0.6815(4) 0.5941(3) -0.0012(3) 0.0195(8) Uani 1 1 d .
H4 H 0.7465 0.5639 0.0349 0.023 Uiso 1 1 calc R
C5 C 0.6172(4) 0.5517(4) -0.0956(3) 0.0200(8) Uani 1 1 d .
H5 H 0.6382 0.4923 -0.1238 0.024 Uiso 1 1 calc R
C9 C 0.4498(4) 0.5447(4) -0.2538(3) 0.0215(8) Uani 1 1 d .
C7 C 0.4933(4) 0.6809(4) -0.1079(3) 0.0220(8) Uani 1 1 d .
H7 H 0.4289 0.7117 -0.1440 0.026 Uiso 1 1 calc R
C8 C 0.5580(4) 0.7233(4) -0.0128(3) 0.0212(8) Uani 1 1 d .
H8 H 0.5371 0.7828 0.0155 0.025 Uiso 1 1 calc R
C11 C 0.4586(5) 0.4658(4) -0.3972(3) 0.0283(9) Uani 1 1 d .
H11 H 0.5094 0.4430 -0.4297 0.034 Uiso 1 1 calc R
C12 C 0.3187(5) 0.4521(4) -0.4445(3) 0.0301(10) Uani 1 1 d .
H12 H 0.2744 0.4218 -0.5099 0.036 Uiso 1 1 calc R
C14 C 0.3098(4) 0.5284(4) -0.3019(3) 0.0246(9) Uani 1 1 d .
H14 H 0.2576 0.5491 -0.2693 0.030 Uiso 1 1 calc R
C13 C 0.2437(5) 0.4822(4) -0.3972(3) 0.0282(9) Uani 1 1 d .
H13 H 0.1469 0.4714 -0.4296 0.034 Uiso 1 1 calc R
C15 C 0.7874(4) 0.8357(3) 0.3784(3) 0.0192(8) Uani 1 1 d .
H15A H 0.8592 0.8183 0.4271 0.023 Uiso 1 1 calc R
H15B H 0.6916 0.7934 0.3850 0.023 Uiso 1 1 calc R
C16 C 0.8332(4) 0.9737(3) 0.3941(3) 0.0173(7) Uani 1 1 d .
C21 C 0.8745(5) 1.0433(4) 0.3312(3) 0.0251(9) Uani 1 1 d .
H21 H 0.8764 1.0042 0.2769 0.030 Uiso 1 1 calc R
C20 C 0.9129(5) 1.1689(4) 0.3465(3) 0.0332(10) Uani 1 1 d .
H20 H 0.9409 1.2159 0.3026 0.040 Uiso 1 1 calc R
C19 C 0.9109(5) 1.2272(4) 0.4252(3) 0.0271(9) Uani 1 1 d .
H19 H 0.9354 1.3136 0.4350 0.032 Uiso 1 1 calc R
C18 C 0.8733(5) 1.1590(4) 0.4887(3) 0.0280(9) Uani 1 1 d .
H18 H 0.8738 1.1986 0.5438 0.034 Uiso 1 1 calc R
C17 C 0.8348(4) 1.0337(4) 0.4736(3) 0.0240(8) Uani 1 1 d .
H17 H 0.8089 0.9875 0.5184 0.029 Uiso 1 1 calc R
C22 C 0.2004(4) 0.8328(4) 0.0581(3) 0.0180(8) Uani 1 1 d .
H22 H 0.1700 0.7481 0.0227 0.022 Uiso 1 1 calc R
C23 C 0.3007(4) 0.9253(4) 0.0170(3) 0.0210(8) Uani 1 1 d .
H23A H 0.3320 1.0113 0.0488 0.025 Uiso 1 1 calc R
H23B H 0.3891 0.9115 0.0277 0.025 Uiso 1 1 calc R
C24 C 0.2222(4) 0.9099(4) -0.0873(3) 0.0244(9) Uani 1 1 d .
H24A H 0.2865 0.9742 -0.1116 0.029 Uiso 1 1 calc R
H24B H 0.2009 0.8273 -0.1200 0.029 Uiso 1 1 calc R
C25 C 0.0799(5) 0.9219(4) -0.1070(3) 0.0257(9) Uani 1 1 d .
H25A H 0.1025 1.0083 -0.0814 0.031 Uiso 1 1 calc R
H25B H 0.0277 0.9050 -0.1751 0.031 Uiso 1 1 calc R
C26 C -0.0181(4) 0.8327(4) -0.0645(3) 0.0249(9) Uani 1 1 d .
H26A H -0.0506 0.7461 -0.0955 0.030 Uiso 1 1 calc R
H26B H -0.1058 0.8474 -0.0749 0.030 Uiso 1 1 calc R
C27 C 0.0612(4) 0.8493(4) 0.0396(3) 0.0192(8) Uani 1 1 d .
H27A H -0.0037 0.7874 0.0650 0.023 Uiso 1 1 calc R
H27B H 0.0858 0.9334 0.0716 0.023 Uiso 1 1 calc R
C28 C 0.1680(4) 0.7162(3) 0.2162(3) 0.0172(7) Uani 1 1 d .
H28 H 0.0904 0.7421 0.2171 0.021 Uiso 1 1 calc R
C29 C 0.0948(4) 0.5913(3) 0.1476(3) 0.0215(8) Uani 1 1 d .
H29A H 0.0424 0.6006 0.0850 0.026 Uiso 1 1 calc R
H29B H 0.1702 0.5658 0.1432 0.026 Uiso 1 1 calc R
C31 C 0.0575(5) 0.4783(4) 0.2769(3) 0.0291(10) Uani 1 1 d .
H31A H 0.1302 0.4464 0.2781 0.035 Uiso 1 1 calc R
H31B H -0.0178 0.4171 0.2960 0.035 Uiso 1 1 calc R
C32 C 0.1323(5) 0.6020(4) 0.3450(3) 0.0275(9) Uani 1 1 d .
H32A H 0.1832 0.5917 0.4075 0.033 Uiso 1 1 calc R
H32B H 0.0579 0.6290 0.3493 0.033 Uiso 1 1 calc R
C33 C 0.2421(4) 0.7016(4) 0.3147(3) 0.0226(8) Uani 1 1 d .
H33A H 0.3215 0.6784 0.3158 0.027 Uiso 1 1 calc R
H33B H 0.2859 0.7819 0.3588 0.027 Uiso 1 1 calc R
C34 C 0.3438(4) 0.9890(3) 0.2466(3) 0.0177(7) Uani 1 1 d .
H34 H 0.3573 1.0483 0.2033 0.021 Uiso 1 1 calc R
C35 C 0.2241(4) 0.9942(4) 0.2785(3) 0.0190(8) Uani 1 1 d .
H35A H 0.1312 0.9635 0.2243 0.023 Uiso 1 1 calc R
H35B H 0.2089 0.9395 0.3237 0.023 Uiso 1 1 calc R
C36 C 0.2668(4) 1.1270(4) 0.3234(3) 0.0229(8) Uani 1 1 d .
H36A H 0.2722 1.1798 0.2762 0.027 Uiso 1 1 calc R
H36B H 0.1907 1.1278 0.3463 0.027 Uiso 1 1 calc R
C37 C 0.4129(5) 1.1807(4) 0.4039(3) 0.0283(9) Uani 1 1 d .
H37A H 0.4407 1.2689 0.4283 0.034 Uiso 1 1 calc R
H37B H 0.4040 1.1346 0.4546 0.034 Uiso 1 1 calc R
C38 C 0.5310(5) 1.1727(4) 0.3740(3) 0.0307(10) Uani 1 1 d .
H38A H 0.6229 1.2029 0.4290 0.037 Uiso 1 1 calc R
H38B H 0.5486 1.2275 0.3291 0.037 Uiso 1 1 calc R
C39 C 0.4896(4) 1.0400(4) 0.3292(3) 0.0233(8) Uani 1 1 d .
H39A H 0.4813 0.9863 0.3757 0.028 Uiso 1 1 calc R
H39B H 0.5668 1.0390 0.3076 0.028 Uiso 1 1 calc R
N3 N 0.8487(3) 0.7202(3) 0.1918(2) 0.0188(7) Uani 1 1 d .
C6 C 0.5210(4) 0.5940(4) -0.1517(3) 0.0204(8) Uani 1 1 d .
C10 C 0.5238(5) 0.5126(4) -0.3029(3) 0.0245(9) Uani 1 1 d .
H10 H 0.6205 0.5232 -0.2708 0.029 Uiso 1 1 calc R
C30 C -0.0127(5) 0.4916(4) 0.1796(3) 0.0271(9) Uani 1 1 d .
H30A H -0.0939 0.5130 0.1769 0.033 Uiso 1 1 calc R
H30B H -0.0544 0.4108 0.1364 0.033 Uiso 1 1 calc R

loop_
_atom_site_aniso_label
_atom_site_aniso_U_11
_atom_site_aniso_U_22
_atom_site_aniso_U_33
_atom_site_aniso_U_23
_atom_site_aniso_U_13
_atom_site_aniso_U_12
Au1 0.01260(9) 0.01751(9) 0.01760(9) 0.00261(6) 0.00622(6) 0.00776(6)
P1 0.0134(4) 0.0177(5) 0.0168(5) 0.0030(4) 0.0066(4) 0.0081(4)
N1 0.0159(15) 0.0167(15) 0.0198(16) 0.0050(13) 0.0085(13) 0.0086(13)
N2 0.0147(16) 0.0225(17) 0.0284(19) 0.0031(14) 0.0083(14) 0.0098(14)
C1 0.0102(17) 0.0197(19) 0.0182(19) 0.0009(15) 0.0034(15) 0.0053(15)
C2 0.0129(17) 0.0140(17) 0.023(2) 0.0034(15) 0.0078(15) 0.0050(14)
C3 0.0149(18) 0.0141(17) 0.026(2) 0.0030(15) 0.0123(16) 0.0039(15)
C4 0.0172(18) 0.0188(19) 0.021(2) 0.0013(15) 0.0063(16) 0.0074(16)
C5 0.0191(19) 0.0193(19) 0.024(2) 0.0021(16) 0.0102(16) 0.0090(16)
C9 0.024(2) 0.0178(19) 0.0176(19) 0.0021(15) 0.0074(16) 0.0042(16)
C7 0.0202(19) 0.023(2) 0.023(2) 0.0052(16) 0.0055(16) 0.0108(17)
C8 0.022(2) 0.0162(18) 0.027(2) 0.0005(16) 0.0109(17) 0.0078(16)
C11 0.036(2) 0.029(2) 0.019(2) 0.0068(17) 0.0138(19) 0.011(2)
C12 0.041(3) 0.024(2) 0.017(2) 0.0042(17) 0.0085(19) 0.009(2)
C14 0.021(2) 0.022(2) 0.028(2) 0.0063(17) 0.0117(18) 0.0047(17)
C13 0.025(2) 0.024(2) 0.028(2) 0.0050(18) 0.0091(18) 0.0041(18)
C15 0.0201(19) 0.0197(19) 0.0166(19) 0.0046(15) 0.0076(16) 0.0068(16)
C16 0.0123(17) 0.0211(19) 0.0168(18) 0.0013(15) 0.0037(15) 0.0071(15)
C21 0.034(2) 0.0174(19) 0.019(2) -0.0007(16) 0.0128(18) 0.0054(17)
C20 0.042(3) 0.021(2) 0.030(2) 0.0044(18) 0.016(2) 0.006(2)
C19 0.025(2) 0.017(2) 0.029(2) -0.0025(17) 0.0012(18) 0.0069(17)
C18 0.027(2) 0.034(2) 0.022(2) -0.0064(18) 0.0051(18) 0.018(2)
C17 0.023(2) 0.030(2) 0.020(2) 0.0042(17) 0.0087(17) 0.0125(18)
C22 0.0169(18) 0.0206(19) 0.0169(19) 0.0032(15) 0.0055(15) 0.0092(16)
C23 0.0173(19) 0.027(2) 0.021(2) 0.0064(16) 0.0104(16) 0.0091(17)
C24 0.024(2) 0.032(2) 0.023(2) 0.0090(17) 0.0120(17) 0.0148(18)
C25 0.025(2) 0.039(2) 0.020(2) 0.0090(18) 0.0101(17) 0.018(2)
C26 0.020(2) 0.034(2) 0.021(2) 0.0057(18) 0.0059(17) 0.0131(18)
C27 0.0159(18) 0.026(2) 0.0195(19) 0.0067(16) 0.0094(16) 0.0100(16)
C28 0.0137(17) 0.0176(18) 0.0211(19) 0.0040(15) 0.0071(15) 0.0072(15)
C29 0.022(2) 0.0185(19) 0.026(2) 0.0024(16) 0.0126(17) 0.0074(16)
C31 0.036(2) 0.019(2) 0.044(3) 0.0151(19) 0.027(2) 0.0134(19)
C32 0.035(2) 0.023(2) 0.032(2) 0.0156(18) 0.018(2) 0.0149(19)
C33 0.024(2) 0.022(2) 0.025(2) 0.0066(17) 0.0099(17) 0.0119(17)
C34 0.0153(18) 0.0173(18) 0.0220(19) 0.0055(15) 0.0087(16) 0.0071(15)
C35 0.0200(19) 0.023(2) 0.0175(19) 0.0015(15) 0.0080(16) 0.0117(16)
C36 0.025(2) 0.022(2) 0.023(2) 0.0011(16) 0.0082(17) 0.0137(17)
C37 0.023(2) 0.024(2) 0.031(2) -0.0054(18) 0.0053(18) 0.0085(18)
C38 0.020(2) 0.018(2) 0.038(3) -0.0084(18) 0.0037(19) -0.0001(17)
C39 0.0164(19) 0.020(2) 0.028(2) -0.0003(17) 0.0048(17) 0.0060(16)
N3 0.0147(15) 0.0182(16) 0.0233(17) 0.0002(13) 0.0066(13) 0.0077(13)
C6 0.0178(19) 0.0188(19) 0.021(2) 0.0006(16) 0.0073(16) 0.0043(16)
C10 0.029(2) 0.023(2) 0.026(2) 0.0064(17) 0.0151(18) 0.0117(18)
C30 0.030(2) 0.0158(19) 0.040(3) 0.0053(18) 0.022(2) 0.0076(17)

loop_
_atom_type_symbol
_atom_type_description
_atom_type_scat_dispersion_real
_atom_type_scat_dispersion_imag
_atom_type_scat_source
C C 0.0033 0.0016 'International Tables Vol C Tables 4.2.6.8 and 6.1.1.4'
H H 0.0000 0.0000 'International Tables Vol C Tables 4.2.6.8 and 6.1.1.4'
Au Au -2.0133 8.8022 'International Tables Vol C Tables 4.2.6.8 and 6.1.1.4'
N N 0.0061 0.0033 'International Tables Vol C Tables 4.2.6.8 and 6.1.1.4'
P P 0.1023 0.0942 'International Tables Vol C Tables 4.2.6.8 and 6.1.1.4'

loop_
_geom_angle_atom_site_label_1
_geom_angle_atom_site_label_2
_geom_angle_atom_site_label_3
_geom_angle
C1 Au1 P1 178.86(11)
C28 P1 C22 106.11(17)
C28 P1 C34 108.07(17)
C22 P1 C34 106.51(17)
C28 P1 Au1 111.27(12)
C22 P1 Au1 110.09(12)
C34 P1 Au1 114.37(12)
N2 N1 C1 113.3(3)
N2 N1 C15 119.2(3)
C1 N1 C15 127.4(3)
N3 N2 N1 105.9(3)
N1 C1 C2 102.0(3)
N1 C1 Au1 122.4(3)
C2 C1 Au1 135.5(3)
N3 C2 C1 109.8(3)
N3 C2 C3 120.0(3)
C1 C2 C3 130.1(3)
C8 C3 C4 117.7(4)
C8 C3 C2 122.0(3)
C4 C3 C2 120.3(3)
C5 C4 C3 120.9(4)
C5 C4 H4 119.6
C3 C4 H4 119.6
C4 C5 C6 121.5(4)
C4 C5 H5 119.2
C6 C5 H5 119.2
C14 C9 C10 118.4(4)
C14 C9 C6 121.2(4)
C10 C9 C6 120.4(4)
C8 C7 C6 120.9(4)
C8 C7 H7 119.5
C6 C7 H7 119.5
C7 C8 C3 121.5(4)
C7 C8 H8 119.3
C3 C8 H8 119.3
C10 C11 C12 119.8(4)
C10 C11 H11 120.1
C12 C11 H11 120.1
C13 C12 C11 120.1(4)
C13 C12 H12 119.9
C11 C12 H12 119.9
C9 C14 C13 121.0(4)
C9 C14 H14 119.5
C13 C14 H14 119.5
C12 C13 C14 119.7(4)
C12 C13 H13 120.1
C14 C13 H13 120.1
N1 C15 C16 113.2(3)
N1 C15 H15A 108.9
C16 C15 H15A 108.9
N1 C15 H15B 108.9
C16 C15 H15B 108.9
H15A C15 H15B 107.7
C21 C16 C17 118.4(4)
C21 C16 C15 121.8(3)
C17 C16 C15 119.8(3)
C20 C21 C16 120.4(4)
C20 C21 H21 119.8
C16 C21 H21 119.8
C21 C20 C19 120.5(4)
C21 C20 H20 119.7
C19 C20 H20 119.7
C18 C19 C20 119.2(4)
C18 C19 H19 120.4
C20 C19 H19 120.4
C19 C18 C17 120.4(4)
C19 C18 H18 119.8
C17 C18 H18 119.8
C18 C17 C16 121.0(4)
C18 C17 H17 119.5
C16 C17 H17 119.5
C27 C22 C23 110.5(3)
C27 C22 P1 115.2(3)
C23 C22 P1 111.5(3)
C27 C22 H22 106.4
C23 C22 H22 106.4
P1 C22 H22 106.4
C24 C23 C22 110.8(3)
C24 C23 H23A 109.5
C22 C23 H23A 109.5
C24 C23 H23B 109.5
C22 C23 H23B 109.5
H23A C23 H23B 108.1
C25 C24 C23 111.0(3)
C25 C24 H24A 109.4
C23 C24 H24A 109.4
C25 C24 H24B 109.4
C23 C24 H24B 109.4
H24A C24 H24B 108.0
C26 C25 C24 111.8(3)
C26 C25 H25A 109.2
C24 C25 H25A 109.2
C26 C25 H25B 109.2
C24 C25 H25B 109.2
H25A C25 H25B 107.9
C25 C26 C27 111.2(3)
C25 C26 H26A 109.4
C27 C26 H26A 109.4
C25 C26 H26B 109.4
C27 C26 H26B 109.4
H26A C26 H26B 108.0
C26 C27 C22 110.6(3)
C26 C27 H27A 109.5
C22 C27 H27A 109.5
C26 C27 H27B 109.5
C22 C27 H27B 109.5
H27A C27 H27B 108.1
C29 C28 C33 110.2(3)
C29 C28 P1 111.2(3)
C33 C28 P1 111.0(3)
C29 C28 H28 108.1
C33 C28 H28 108.1
P1 C28 H28 108.1
C30 C29 C28 110.4(3)
C30 C29 H29A 109.6
C28 C29 H29A 109.6
C30 C29 H29B 109.6
C28 C29 H29B 109.6
H29A C29 H29B 108.1
C30 C31 C32 111.2(3)
C30 C31 H31A 109.4
C32 C31 H31A 109.4
C30 C31 H31B 109.4
C32 C31 H31B 109.4
H31A C31 H31B 108.0
C31 C32 C33 111.3(4)
C31 C32 H32A 109.4
C33 C32 H32A 109.4
C31 C32 H32B 109.4
C33 C32 H32B 109.4
H32A C32 H32B 108.0
C32 C33 C28 110.8(3)
C32 C33 H33A 109.5
C28 C33 H33A 109.5
C32 C33 H33B 109.5
C28 C33 H33B 109.5
H33A C33 H33B 108.1
C39 C34 C35 110.2(3)
C39 C34 P1 112.5(2)
C35 C34 P1 115.2(3)
C39 C34 H34 106.1
C35 C34 H34 106.1
P1 C34 H34 106.1
C36 C35 C34 110.5(3)
C36 C35 H35A 109.5
C34 C35 H35A 109.5
C36 C35 H35B 109.5
C34 C35 H35B 109.5
H35A C35 H35B 108.1
C37 C36 C35 111.5(3)
C37 C36 H36A 109.3
C35 C36 H36A 109.3
C37 C36 H36B 109.3
C35 C36 H36B 109.3
H36A C36 H36B 108.0
C38 C37 C36 111.4(4)
C38 C37 H37A 109.3
C36 C37 H37A 109.3
C38 C37 H37B 109.3
C36 C37 H37B 109.3
H37A C37 H37B 108.0
C37 C38 C39 111.9(3)
C37 C38 H38A 109.2
C39 C38 H38A 109.2
C37 C38 H38B 109.2
C39 C38 H38B 109.2
H38A C38 H38B 107.9
C38 C39 C34 110.2(3)
C38 C39 H39A 109.6
C34 C39 H39A 109.6
C38 C39 H39B 109.6
C34 C39 H39B 109.6
H39A C39 H39B 108.1
N2 N3 C2 109.0(3)
C7 C6 C5 117.5(4)
C7 C6 C9 121.9(4)
C5 C6 C9 120.6(3)
C11 C10 C9 120.9(4)
C11 C10 H10 119.6
C9 C10 H10 119.6
C31 C30 C29 112.5(4)
C31 C30 H30A 109.1
C29 C30 H30A 109.1
C31 C30 H30B 109.1
C29 C30 H30B 109.1
H30A C30 H30B 107.8

loop_
_geom_bond_atom_site_label_1
_geom_bond_atom_site_label_2
_geom_bond_distance
Au1 C1 2.029(4)
Au1 P1 2.2787(10)
P1 C28 1.827(4)
P1 C22 1.834(4)
P1 C34 1.842(4)
N1 N2 1.349(4)
N1 C1 1.356(5)
N1 C15 1.447(5)
N2 N3 1.307(5)
C1 C2 1.374(5)
C2 N3 1.368(5)
C2 C3 1.460(5)
C3 C8 1.389(5)
C3 C4 1.395(5)
C4 C5 1.368(5)
C4 H4 0.9500
C5 C6 1.403(5)
C5 H5 0.9500
C9 C14 1.376(6)
C9 C10 1.396(5)
C9 C6 1.486(5)
C7 C8 1.380(6)
C7 C6 1.386(5)
C7 H7 0.9500
C8 H8 0.9500
C11 C10 1.373(6)
C11 C12 1.382(6)
C11 H11 0.9500
C12 C13 1.374(6)
C12 H12 0.9500
C14 C13 1.387(6)
C14 H14 0.9500
C13 H13 0.9500
C15 C16 1.504(5)
C15 H15A 0.9900
C15 H15B 0.9900
C16 C21 1.379(5)
C16 C17 1.382(5)
C21 C20 1.376(6)
C21 H21 0.9500
C20 C19 1.381(6)
C20 H20 0.9500
C19 C18 1.366(6)
C19 H19 0.9500
C18 C17 1.371(6)
C18 H18 0.9500
C17 H17 0.9500
C22 C27 1.523(5)
C22 C23 1.531(5)
C22 H22 1.0000
C23 C24 1.529(5)
C23 H23A 0.9900
C23 H23B 0.9900
C24 C25 1.525(5)
C24 H24A 0.9900
C24 H24B 0.9900
C25 C26 1.515(6)
C25 H25A 0.9900
C25 H25B 0.9900
C26 C27 1.524(5)
C26 H26A 0.9900
C26 H26B 0.9900
C27 H27A 0.9900
C27 H27B 0.9900
C28 C29 1.534(5)
C28 C33 1.534(5)
C28 H28 1.0000
C29 C30 1.526(5)
C29 H29A 0.9900
C29 H29B 0.9900
C31 C30 1.503(6)
C31 C32 1.519(6)
C31 H31A 0.9900
C31 H31B 0.9900
C32 C33 1.523(5)
C32 H32A 0.9900
C32 H32B 0.9900
C33 H33A 0.9900
C33 H33B 0.9900
C34 C39 1.533(5)
C34 C35 1.534(5)
C34 H34 1.0000
C35 C36 1.524(5)
C35 H35A 0.9900
C35 H35B 0.9900
C36 C37 1.518(6)
C36 H36A 0.9900
C36 H36B 0.9900
C37 C38 1.512(6)
C37 H37A 0.9900
C37 H37B 0.9900
C38 C39 1.527(5)
C38 H38A 0.9900
C38 H38B 0.9900
C39 H39A 0.9900
C39 H39B 0.9900
C10 H10 0.9500
C30 H30A 0.9900
C30 H30B 0.9900
